data_7243281
loop_
_publ_author_name
'Tantawy, Ahmed H.'
'Meng, Xiang-Gao'
'Marzouk, Adel A.'
'Fouad, Ali'
'Abdelazeem, Ahmed H.'
'Youssif, Bahaa G. M.'
'Jiang, Hong'
'Wang, Man-Qun'

_publ_section_title
;
 Structure-based design, synthesis, and biological evaluation of novel
 piperine--resveratrol hybrids as antiproliferative agents targeting
 SIRT-2
;
_journal_issue 41
_journal_name_full 'RSC Advances'
_journal_page_first 25738
_journal_page_last 25751
_journal_paper_doi 10.1039/D1RA04061H
_journal_volume 11
_journal_year 2021
_chemical_formula_moiety 'C21 H21 N3 O3, H2 O, H1.86 O0.41'
_chemical_formula_sum 'C21 H24.75 N3 O4.42'
_chemical_formula_weight 389.87
_space_group_crystal_system monoclinic
_space_group_IT_number 14
_space_group_name_Hall '-P 2yn'
_space_group_name_H-M_alt 'P 1 21/n 1'
_atom_sites_solution_hydrogens mixed
_atom_sites_solution_primary direct
_audit_creation_date 2019-05-05
_audit_creation_method
;
Olex2 1.2
(compiled 2018.05.29 svn.r3508 for OlexSys, GUI svn.r5506)
;
_audit_update_record
;
2020-02-15 deposited with the CCDC.	2021-06-24 downloaded from the CCDC.
;
_cell_angle_alpha 90
_cell_angle_beta 104.090(6)
_cell_angle_gamma 90
_cell_formula_units_Z 4
_cell_length_a 13.6957(16)
_cell_length_b 6.3687(7)
_cell_length_c 24.058(3)
_cell_measurement_reflns_used 1618
_cell_measurement_temperature 296(2)
_cell_measurement_theta_max 50.80
_cell_measurement_theta_min 3.40
_cell_volume 2035.3(4)
_computing_cell_refinement 'SAINT v7.68A (Bruker, 2009)'
_computing_data_reduction 'SAINT v7.68A (Bruker, 2009)'
_computing_molecular_graphics 'Olex2 (Dolomanov et al., 2009)'
_computing_publication_material 'Olex2 (Dolomanov et al., 2009)'
_computing_structure_refinement 'XL (Sheldrick, 2008)'
_computing_structure_solution 'ShelXS (Sheldrick, 2008)'
_diffrn_ambient_temperature 296.15
_diffrn_measured_fraction_theta_full 0.961
_diffrn_measured_fraction_theta_max 0.961
_diffrn_measurement_device_type 'Bruker APEX-II CCD'
_diffrn_measurement_method '\f and \w scans'
_diffrn_radiation_monochromator graphite
_diffrn_radiation_type CuK\a
_diffrn_radiation_wavelength 1.54178
_diffrn_reflns_av_R_equivalents 0.0786
_diffrn_reflns_av_unetI/netI 0.1015
_diffrn_reflns_Laue_measured_fraction_full 0.961
_diffrn_reflns_Laue_measured_fraction_max 0.961
_diffrn_reflns_limit_h_max 14
_diffrn_reflns_limit_h_min -14
_diffrn_reflns_limit_k_max 6
_diffrn_reflns_limit_k_min -6
_diffrn_reflns_limit_l_max 25
_diffrn_reflns_limit_l_min -25
_diffrn_reflns_number 9153
_diffrn_reflns_point_group_measured_fraction_full 0.961
_diffrn_reflns_point_group_measured_fraction_max 0.961
_diffrn_reflns_theta_full 57.702
_diffrn_reflns_theta_max 57.702
_diffrn_reflns_theta_min 3.404
_diffrn_standards_number 0
_exptl_absorpt_coefficient_mu 0.740
_exptl_absorpt_correction_T_max 0.7513
_exptl_absorpt_correction_T_min 0.4535
_exptl_absorpt_correction_type none
_exptl_crystal_density_diffrn 1.272
_exptl_crystal_F_000 828
_exptl_crystal_size_max 0.12
_exptl_crystal_size_mid 0.04
_exptl_crystal_size_min 0.03
_refine_diff_density_max 0.230
_refine_diff_density_min -0.194
_refine_diff_density_rms 0.046
_refine_ls_extinction_method none
_refine_ls_goodness_of_fit_ref 1.029
_refine_ls_hydrogen_treatment constr
_refine_ls_matrix_type full
_refine_ls_number_parameters 273
_refine_ls_number_reflns 2692
_refine_ls_number_restraints 0
_refine_ls_restrained_S_all 1.029
_refine_ls_R_factor_all 0.1081
_refine_ls_R_factor_gt 0.0706
_refine_ls_shift/su_max 0.000
_refine_ls_shift/su_mean 0.000
_refine_ls_structure_factor_coef Fsqd
_refine_ls_weighting_details 'w=1/[\s^2^(Fo^2^)+(0.0983P)^2^+0.5300P] where P=(Fo^2^+2Fc^2^)/3'
_refine_ls_weighting_scheme calc
_refine_ls_wR_factor_gt 0.1880
_refine_ls_wR_factor_ref 0.2150
_reflns_Friedel_coverage 0.000
_reflns_number_gt 1746
_reflns_number_total 2692
_reflns_threshold_expression 'I > 2\s(I)'
_cod_data_source_file d1ra04061h3.cif
_cod_data_source_block cu_190429a_0m
_cod_database_code 7243281
_shelx_shelxl_version_number 2014/7
_shelx_space_group_comment
;
The symmetry employed for this shelxl refinement is uniquely defined
by the following loop, which should always be used as a source of
symmetry information in preference to the above space-group names.
They are only intended as comments.
;
_shelx_estimated_absorpt_t_max 0.978
_shelx_estimated_absorpt_t_min 0.916
_olex2_refinement_description
;
1. Fixed Uiso
 At 1.2 times of:
  All C(H) groups, All C(H,H) groups, All N(H) groups
 At 1.5 times of:
  All C(H,H,H) groups, All O(H,H) groups
2.a Free rotating group:
 O4(H4A,H4B), O5(H5A,H5B)
2.b Secondary CH2 refined with riding coordinates:
 C1(H1A,H1B)
2.c Aromatic/amide H refined with riding coordinates:
 C4(H4), C6(H6), C7(H7), C8(H8), C9(H9), C10(H10), C11(H11), C13(H13),
 C15(H15), C16(H16), C18(H18), C19(H19), N1(H1)
2.d Idealised Me refined as rotating group:
 C20(H20A,H20B,H20C), C21(H21A,H21B,H21C)
;
_olex2_submission_special_instructions 'No special instructions were received'

loop_
_space_group_symop_operation_xyz
'x, y, z'
'-x+1/2, y+1/2, -z+1/2'
'-x, -y, -z'
'x-1/2, -y-1/2, z-1/2'

loop_
_atom_site_label
_atom_site_type_symbol
_atom_site_fract_x
_atom_site_fract_y
_atom_site_fract_z
_atom_site_U_iso_or_equiv
_atom_site_adp_type
_atom_site_occupancy
_atom_site_site_symmetry_order
_atom_site_calc_flag
_atom_site_refinement_flags_posn
_atom_site_refinement_flags_adp
_atom_site_refinement_flags_occupancy
_atom_site_disorder_assembly
_atom_site_disorder_group
C1 C 0.2311(3) 1.5694(8) -0.0130(3) 0.112(2) Uani 1 1 d . . . . .
H1A H 0.2180 1.7024 0.0035 0.135 Uiso 1 1 calc R . . . .
H1B H 0.2003 1.5727 -0.0538 0.135 Uiso 1 1 calc R . . . .
C2 C 0.2699(3) 1.2691(7) 0.03573(18) 0.0697(12) Uani 1 1 d . . . . .
C3 C 0.3576(3) 1.3487(6) 0.02624(17) 0.0658(12) Uani 1 1 d . . . . .
C4 C 0.4478(3) 1.2494(6) 0.04342(17) 0.0656(11) Uani 1 1 d . . . . .
H4 H 0.5063 1.3069 0.0367 0.079 Uiso 1 1 calc R . . . .
C5 C 0.4488(3) 1.0564(6) 0.07167(15) 0.0577(10) Uani 1 1 d . . . . .
C6 C 0.3596(3) 0.9786(7) 0.08074(16) 0.0690(12) Uani 1 1 d . . . . .
H6 H 0.3607 0.8502 0.0993 0.083 Uiso 1 1 calc R . . . .
C7 C 0.2679(3) 1.0844(8) 0.06321(19) 0.0783(13) Uani 1 1 d . . . . .
H7 H 0.2087 1.0308 0.0701 0.094 Uiso 1 1 calc R . . . .
C8 C 0.5405(3) 0.9360(6) 0.09152(16) 0.0639(11) Uani 1 1 d . . . . .
H8 H 0.5323 0.8017 0.1049 0.077 Uiso 1 1 calc R . . . .
C9 C 0.6350(3) 0.9920(7) 0.09324(16) 0.0662(11) Uani 1 1 d . . . . .
H9 H 0.6456 1.1267 0.0810 0.079 Uiso 1 1 calc R . . . .
C10 C 0.7218(3) 0.8599(6) 0.11256(16) 0.0620(11) Uani 1 1 d . . . . .
H10 H 0.7102 0.7230 0.1227 0.074 Uiso 1 1 calc R . . . .
C11 C 0.8165(3) 0.9144(6) 0.11721(17) 0.0671(11) Uani 1 1 d . . . . .
H11 H 0.8299 1.0514 0.1079 0.081 Uiso 1 1 calc R . . . .
C12 C 0.9007(3) 0.7719(7) 0.13611(17) 0.0635(11) Uani 1 1 d . . . . .
C13 C 1.1589(3) 0.8569(6) 0.17762(15) 0.0559(10) Uani 1 1 d . . . . .
H13 H 1.1514 0.9991 0.1843 0.067 Uiso 1 1 calc R . . . .
C14 C 1.2594(2) 0.7694(5) 0.19062(15) 0.0479(9) Uani 1 1 d . . . . .
C15 C 1.2826(3) 0.5690(5) 0.17311(15) 0.0532(10) Uani 1 1 d . . . . .
H15 H 1.2308 0.4829 0.1533 0.064 Uiso 1 1 calc R . . . .
C16 C 1.3796(3) 0.4979(5) 0.18450(15) 0.0532(10) Uani 1 1 d . . . . .
H16 H 1.3923 0.3644 0.1723 0.064 Uiso 1 1 calc R . . . .
C17 C 1.4607(3) 0.6218(6) 0.21429(15) 0.0522(10) Uani 1 1 d . . . . .
C18 C 1.4367(3) 0.8198(6) 0.23312(16) 0.0566(10) Uani 1 1 d . . . . .
H18 H 1.4877 0.9044 0.2542 0.068 Uiso 1 1 calc R . . . .
C19 C 1.3398(3) 0.8895(6) 0.22090(15) 0.0554(10) Uani 1 1 d . . . . .
H19 H 1.3269 1.0227 0.2333 0.066 Uiso 1 1 calc R . . . .
C20 C 1.5830(3) 0.3510(7) 0.2050(2) 0.0944(16) Uani 1 1 d . . . . .
H20A H 1.5408 0.2463 0.2159 0.142 Uiso 1 1 calc GR . . . .
H20B H 1.6523 0.3189 0.2221 0.142 Uiso 1 1 calc GR . . . .
H20C H 1.5721 0.3525 0.1641 0.142 Uiso 1 1 calc GR . . . .
C21 C 1.6407(3) 0.6943(7) 0.24970(19) 0.0777(13) Uani 1 1 d . . . . .
H21A H 1.6408 0.8113 0.2245 0.116 Uiso 1 1 calc GR . . . .
H21B H 1.7035 0.6203 0.2554 0.116 Uiso 1 1 calc GR . . . .
H21C H 1.6324 0.7444 0.2859 0.116 Uiso 1 1 calc GR . . . .
N1 N 0.9914(2) 0.8639(5) 0.14331(13) 0.0639(9) Uani 1 1 d . . . . .
H1 H 0.9948 0.9976 0.1392 0.077 Uiso 1 1 calc R . . . .
N2 N 1.0796(2) 0.7473(5) 0.15725(13) 0.0593(9) Uani 1 1 d . . . . .
N3 N 1.5588(2) 0.5543(5) 0.22449(15) 0.0705(10) Uani 1 1 d . . . . .
O1 O 0.3376(2) 1.5365(5) -0.00324(16) 0.1055(12) Uani 1 1 d . . . . .
O2 O 0.1899(2) 1.4004(5) 0.01342(15) 0.0978(11) Uani 1 1 d . . . . .
O3 O 0.89134(19) 0.5832(5) 0.14560(13) 0.0836(10) Uani 1 1 d . . . . .
O4 O 1.0189(3) 0.2865(5) 0.10864(19) 0.1213(13) Uani 1 1 d . . . . .
H4A H 1.0172 0.3167 0.0740 0.182 Uiso 1 1 d G . . . .
H4B H 0.9958 0.3951 0.1216 0.182 Uiso 1 1 d G . . . .
O5 O 0.9798(9) 0.228(4) -0.0069(7) 0.176(11) Uani 0.41(2) 1 d . . . . .
H5A H 0.9880 0.1131 0.0114 0.263 Uiso 1.0(2) 1 d G . . . .
H5B H 1.0369 0.2788 -0.0078 0.263 Uiso 0.88(14) 1 d G . . . .

loop_
_atom_site_aniso_label
_atom_site_aniso_U_11
_atom_site_aniso_U_22
_atom_site_aniso_U_33
_atom_site_aniso_U_23
_atom_site_aniso_U_13
_atom_site_aniso_U_12
C1 0.075(4) 0.067(4) 0.166(6) -0.008(3) -0.025(3) 0.012(3)
C2 0.058(3) 0.076(3) 0.066(3) -0.008(2) -0.001(2) 0.020(2)
C3 0.064(3) 0.052(3) 0.071(3) -0.002(2) -0.003(2) 0.007(2)
C4 0.051(2) 0.066(3) 0.072(3) -0.003(2) -0.001(2) 0.0066(19)
C5 0.056(3) 0.066(3) 0.046(2) -0.0059(19) 0.0038(19) 0.009(2)
C6 0.063(3) 0.077(3) 0.063(3) 0.007(2) 0.009(2) 0.004(2)
C7 0.060(3) 0.097(4) 0.076(3) 0.001(3) 0.013(2) 0.005(2)
C8 0.066(3) 0.063(3) 0.060(3) 0.0029(19) 0.010(2) 0.011(2)
C9 0.063(3) 0.068(3) 0.063(3) 0.003(2) 0.008(2) 0.016(2)
C10 0.066(3) 0.059(3) 0.058(3) 0.0041(19) 0.008(2) 0.014(2)
C11 0.055(3) 0.070(3) 0.073(3) 0.010(2) 0.009(2) 0.013(2)
C12 0.058(3) 0.064(3) 0.064(3) 0.010(2) 0.006(2) 0.012(2)
C13 0.062(3) 0.045(2) 0.061(3) -0.0007(18) 0.015(2) 0.0042(19)
C14 0.049(2) 0.037(2) 0.057(2) 0.0006(16) 0.0138(17) 0.0001(16)
C15 0.052(2) 0.045(2) 0.060(2) -0.0012(17) 0.0075(18) -0.0076(17)
C16 0.054(2) 0.035(2) 0.068(3) -0.0063(17) 0.0087(19) -0.0003(17)
C17 0.053(2) 0.045(2) 0.057(2) 0.0013(17) 0.0102(18) -0.0012(17)
C18 0.061(3) 0.045(2) 0.061(2) -0.0115(18) 0.0074(19) -0.0094(18)
C19 0.063(3) 0.037(2) 0.066(3) -0.0088(17) 0.015(2) 0.0009(18)
C20 0.070(3) 0.077(4) 0.123(4) -0.024(3) -0.001(3) 0.018(2)
C21 0.055(2) 0.080(3) 0.088(3) -0.005(2) -0.003(2) -0.010(2)
N1 0.054(2) 0.050(2) 0.082(2) 0.0078(16) 0.0068(17) 0.0157(16)
N2 0.052(2) 0.051(2) 0.073(2) 0.0085(15) 0.0096(16) 0.0109(15)
N3 0.048(2) 0.055(2) 0.102(3) -0.0123(18) 0.0046(18) 0.0043(16)
O1 0.073(2) 0.074(2) 0.152(3) 0.024(2) -0.0065(19) 0.0161(16)
O2 0.069(2) 0.091(3) 0.122(3) 0.009(2) 0.0022(19) 0.0276(18)
O3 0.0622(19) 0.066(2) 0.113(2) 0.0226(17) 0.0020(15) 0.0080(14)
O4 0.138(3) 0.058(2) 0.158(4) -0.001(2) 0.018(3) 0.014(2)
O5 0.088(9) 0.29(3) 0.151(13) -0.028(12) 0.032(7) 0.013(9)

loop_
_atom_type_symbol
_atom_type_description
_atom_type_scat_dispersion_real
_atom_type_scat_dispersion_imag
_atom_type_scat_source
C C 0.0181 0.0091 'International Tables Vol C Tables 4.2.6.8 and 6.1.1.4'
H H 0.0000 0.0000 'International Tables Vol C Tables 4.2.6.8 and 6.1.1.4'
N N 0.0311 0.0180 'International Tables Vol C Tables 4.2.6.8 and 6.1.1.4'
O O 0.0492 0.0322 'International Tables Vol C Tables 4.2.6.8 and 6.1.1.4'

loop_
_geom_angle_atom_site_label_1
_geom_angle_atom_site_label_2
_geom_angle_atom_site_label_3
_geom_angle
_geom_angle_site_symmetry_1
_geom_angle_site_symmetry_3
_geom_angle_publ_flag
O2 C1 O1 108.2(4) . . ?
C3 C2 O2 110.9(4) . . ?
C7 C2 C3 121.6(4) . . ?
C7 C2 O2 127.5(4) . . ?
C2 C3 O1 109.4(4) . . ?
C4 C3 C2 123.0(4) . . ?
C4 C3 O1 127.6(4) . . ?
C3 C4 C5 117.1(4) . . ?
C4 C5 C8 121.9(4) . . ?
C6 C5 C4 119.0(3) . . ?
C6 C5 C8 119.1(4) . . ?
C5 C6 C7 122.9(4) . . ?
C2 C7 C6 116.3(4) . . ?
C9 C8 C5 128.7(4) . . ?
C8 C9 C10 125.0(4) . . ?
C11 C10 C9 126.2(4) . . ?
C10 C11 C12 123.5(4) . . ?
N1 C12 C11 114.0(4) . . ?
O3 C12 C11 123.8(4) . . ?
O3 C12 N1 122.2(3) . . ?
N2 C13 C14 123.0(3) . . ?
C15 C14 C13 123.9(3) . . ?
C19 C14 C13 119.4(3) . . ?
C19 C14 C15 116.7(3) . . ?
C16 C15 C14 121.4(3) . . ?
C15 C16 C17 121.6(3) . . ?
C18 C17 C16 116.7(3) . . ?
N3 C17 C16 122.1(3) . . ?
N3 C17 C18 121.2(3) . . ?
C19 C18 C17 121.0(3) . . ?
C18 C19 C14 122.6(3) . . ?
C12 N1 N2 121.4(3) . . ?
C13 N2 N1 114.0(3) . . ?
C17 N3 C20 121.0(3) . . ?
C17 N3 C21 120.5(3) . . ?
C20 N3 C21 118.2(3) . . ?
C3 O1 C1 106.1(3) . . ?
C2 O2 C1 105.4(4) . . ?

loop_
_geom_bond_atom_site_label_1
_geom_bond_atom_site_label_2
_geom_bond_distance
_geom_bond_site_symmetry_2
_geom_bond_publ_flag
C1 O1 1.434(5) . ?
C1 O2 1.434(6) . ?
C2 C3 1.373(5) . ?
C2 C7 1.353(6) . ?
C2 O2 1.379(4) . ?
C3 C4 1.360(5) . ?
C3 O1 1.384(5) . ?
C4 C5 1.403(5) . ?
C5 C6 1.384(5) . ?
C5 C8 1.449(5) . ?
C6 C7 1.397(5) . ?
C8 C9 1.334(5) . ?
C9 C10 1.438(5) . ?
C10 C11 1.320(5) . ?
C11 C12 1.451(5) . ?
C12 N1 1.346(5) . ?
C12 O3 1.236(4) . ?
C13 C14 1.447(5) . ?
C13 N2 1.283(4) . ?
C14 C15 1.404(5) . ?
C14 C19 1.392(5) . ?
C15 C16 1.366(4) . ?
C16 C17 1.408(4) . ?
C17 C18 1.405(5) . ?
C17 N3 1.375(4) . ?
C18 C19 1.361(4) . ?
C20 N3 1.443(5) . ?
C21 N3 1.446(4) . ?
N1 N2 1.388(4) . ?

loop_
_geom_hbond_atom_site_label_D
_geom_hbond_atom_site_label_H
_geom_hbond_atom_site_label_A
_geom_hbond_distance_DH
_geom_hbond_distance_HA
_geom_hbond_distance_DA
_geom_hbond_angle_DHA
_geom_hbond_site_symmetry_A
N1 H1 O4 0.86 2.04 2.870(5) 162.5 1_565
O4 H4A O5 0.85 1.97 2.726(16) 147.4 .
O4 H4B O3 0.85 2.05 2.858(5) 157.6 .

loop_
_geom_torsion_atom_site_label_1
_geom_torsion_atom_site_label_2
_geom_torsion_atom_site_label_3
_geom_torsion_atom_site_label_4
_geom_torsion
_geom_torsion_site_symmetry_1
_geom_torsion_site_symmetry_2
_geom_torsion_site_symmetry_3
_geom_torsion_site_symmetry_4
_geom_torsion_publ_flag
C2 C3 C4 C5 0.4(6) . . . . ?
C2 C3 O1 C1 -1.1(5) . . . . ?
C3 C2 C7 C6 -0.7(6) . . . . ?
C3 C2 O2 C1 1.7(5) . . . . ?
C3 C4 C5 C6 -0.3(5) . . . . ?
C3 C4 C5 C8 179.6(3) . . . . ?
C4 C3 O1 C1 177.9(4) . . . . ?
C4 C5 C6 C7 -0.3(6) . . . . ?
C4 C5 C8 C9 8.7(6) . . . . ?
C5 C6 C7 C2 0.8(6) . . . . ?
C5 C8 C9 C10 -178.5(4) . . . . ?
C6 C5 C8 C9 -171.4(4) . . . . ?
C7 C2 C3 C4 0.1(7) . . . . ?
C7 C2 C3 O1 179.1(4) . . . . ?
C7 C2 O2 C1 -177.8(5) . . . . ?
C8 C5 C6 C7 179.8(4) . . . . ?
C8 C9 C10 C11 -176.6(4) . . . . ?
C9 C10 C11 C12 -178.9(4) . . . . ?
C10 C11 C12 N1 -173.8(4) . . . . ?
C10 C11 C12 O3 5.4(7) . . . . ?
C11 C12 N1 N2 -175.3(3) . . . . ?
C12 N1 N2 C13 -162.2(4) . . . . ?
C13 C14 C15 C16 177.1(3) . . . . ?
C13 C14 C19 C18 -178.0(3) . . . . ?
C14 C13 N2 N1 -174.9(3) . . . . ?
C14 C15 C16 C17 0.1(6) . . . . ?
C15 C14 C19 C18 0.4(5) . . . . ?
C15 C16 C17 C18 1.7(5) . . . . ?
C15 C16 C17 N3 -178.0(3) . . . . ?
C16 C17 C18 C19 -2.4(5) . . . . ?
C16 C17 N3 C20 -0.2(6) . . . . ?
C16 C17 N3 C21 173.3(4) . . . . ?
C17 C18 C19 C14 1.5(6) . . . . ?
C18 C17 N3 C20 -179.9(4) . . . . ?
C18 C17 N3 C21 -6.4(6) . . . . ?
C19 C14 C15 C16 -1.1(5) . . . . ?
N2 C13 C14 C15 11.9(6) . . . . ?
N2 C13 C14 C19 -169.8(3) . . . . ?
N3 C17 C18 C19 177.3(4) . . . . ?
O1 C1 O2 C2 -2.3(5) . . . . ?
O1 C3 C4 C5 -178.4(4) . . . . ?
O2 C1 O1 C3 2.2(5) . . . . ?
O2 C2 C3 C4 -179.4(4) . . . . ?
O2 C2 C3 O1 -0.3(5) . . . . ?
O2 C2 C7 C6 178.7(4) . . . . ?
O3 C12 N1 N2 5.5(6) . . . . ?
